data_7104403
loop_
_publ_author_name
'Dumitru, Florina'
'Legrand, Yves-Marie'
'Van der Lee, Arie'
'Barboiu, Mihail'

_publ_section_title
;
 Constitutional self-sorting of homochiral supramolecular helical
 single crystals from achiral components.
;
_journal_issue 19
_journal_name_full 'Chemical communications (Cambridge, England)'
_journal_page_first 2667
_journal_page_last 2669
_journal_paper_doi 10.1039/b822619a
_journal_volume 34
_journal_year 2009
_chemical_formula_moiety 'C38 H30 N6 O4 Zn, 2(C F3 O3 S), 2(C2 H3 N)'
_chemical_formula_sum 'C44 H36 F6 N8 O10 S2 Zn'
_chemical_formula_weight 1080.34
_space_group_IT_number 14
_symmetry_cell_setting monoclinic
_symmetry_space_group_name_Hall '-P 2ybc'
_symmetry_space_group_name_H-M 'P 1 21/c 1'
_atom_sites_solution_hydrogens geom
_atom_sites_solution_primary direct
_audit_creation_date 04-08-19
_audit_creation_method CRYSTALS_ver_12.39
_cell_angle_alpha 90
_cell_angle_beta 113.137(6)
_cell_angle_gamma 90
_cell_formula_units_Z 4
_cell_length_a 25.526(2)
_cell_length_b 8.2795(5)
_cell_length_c 23.826(2)
_cell_measurement_reflns_used 5087
_cell_measurement_temperature 120
_cell_measurement_theta_max 20
_cell_measurement_theta_min 2
_cell_volume 4630.4(6)
_computing_cell_refinement 'CrysAlis RED, (Oxford Diffraction, 2002)'
_computing_data_collection 'Xcalibur, (Oxford Diffraction, 2002)'
_computing_data_reduction 'CrysAlis RED, (Oxford Diffraction, 2002)'
_computing_molecular_graphics 'CAMERON (Watkin et al 1996)'
_computing_publication_material 'CRYSTALS (Betteridge et al 2003)'
_computing_structure_refinement 'CRYSTALS (Betteridge et al 2003)'
_computing_structure_solution 'SIR2002 (Burla et al, 1994)'
_diffrn_ambient_temperature 173
_diffrn_measured_fraction_theta_full 0.996
_diffrn_measured_fraction_theta_max 0.918
_diffrn_measurement_device_type 'Oxford Diffraction XCALIBUR'
_diffrn_measurement_method \w
_diffrn_radiation_monochromator graphite
_diffrn_radiation_type 'Mo K\a'
_diffrn_radiation_wavelength 0.71073
_diffrn_reflns_av_R_equivalents 0.097
_diffrn_reflns_limit_h_max 38
_diffrn_reflns_limit_h_min -36
_diffrn_reflns_limit_k_max 12
_diffrn_reflns_limit_k_min -11
_diffrn_reflns_limit_l_max 34
_diffrn_reflns_limit_l_min -35
_diffrn_reflns_number 87879
_diffrn_reflns_theta_full 30.479
_diffrn_reflns_theta_max 32.424
_diffrn_reflns_theta_min 2.536
_diffrn_standards_decay_% 0.00
_diffrn_standards_interval_time 30
_diffrn_standards_number '4 frames'
_exptl_absorpt_coefficient_mu 0.712
_exptl_absorpt_correction_T_max 0.961
_exptl_absorpt_correction_T_min 0.849
_exptl_absorpt_correction_type empirical
_exptl_absorpt_process_details
;
Absorption ans scaling correction was done using the
abspack option in Crysalis RED (Oxford Diffraction, 2002)
;
_exptl_crystal_colour 'translucent light yellow'
_exptl_crystal_density_diffrn 1.548
_exptl_crystal_description prism
_exptl_crystal_F_000 2204
_exptl_crystal_size_max 0.48
_exptl_crystal_size_mid 0.20
_exptl_crystal_size_min 0.05
_refine_diff_density_max 0.77
_refine_diff_density_min -0.45
_refine_ls_extinction_method None
_refine_ls_goodness_of_fit_ref 1.1693
_refine_ls_hydrogen_treatment noref
_refine_ls_matrix_type full
_refine_ls_number_parameters 290
_refine_ls_number_reflns 2117
_refine_ls_number_restraints 0
_refine_ls_R_factor_all 0.2709
_refine_ls_R_factor_gt 0.0486
_refine_ls_shift/su_max 0.000125
_refine_ls_structure_factor_coef F
_refine_ls_weighting_details
;
Method, part 1, Chebychev polynomial, (Watkin, 1994, Prince, 1982)
[weight] = 1.0/[A~0~*T~0~(x)+A~1~*T~1~(x) ... +A~n-1~]*T~n-1~(x)]
where A~i~ are the Chebychev coefficients listed below and x= Fcalc/Fmax
Method = Robust Weighting (Prince, 1982)
W = [weight] * [1-(deltaF/6*sigmaF)^2^]^2^
A~i~ are:
7.67 -6.62 5.36
;
_refine_ls_weighting_scheme calc
_refine_ls_wR_factor_all 0.0630
_refine_ls_wR_factor_gt 0.0554
_refine_ls_wR_factor_ref 0.0554
_reflns_limit_h_max 35
_reflns_limit_h_min -38
_reflns_limit_k_max 12
_reflns_limit_k_min 0
_reflns_limit_l_max 35
_reflns_limit_l_min 0
_reflns_number_gt 2117
_reflns_number_total 15280
_reflns_threshold_expression I>2.00u(I)
_oxford_diffrn_Wilson_B_factor 0.00
_oxford_diffrn_Wilson_scale 0.00
_oxford_refine_ls_scale 0.4486(12)
_oxford_structure_analysis_title vdlee46
_cod_data_source_file b822619a.txt
_cod_data_source_block 4
_cod_depositor_comments
;
The following automatic conversions were performed:
'_symmetry_cell_setting' value 'Monoclinic' changed to 'monoclinic'
according to '/home/saulius/struct/CIF-dictionaries/cif_core.dic'
dictionary named 'cif_core.dic' version 2.4.1 from 2010-06-29.

Automatic conversion script
Id: cif_fix_enum 1527 2010-12-29 10:47:43Z saulius 
;
_cod_original_sg_symbol_H-M 'P 1 21/c 1 '
_cod_original_formula_sum 'C44 H36 F6 N8 O10 S2 Zn1'
_cod_database_code 7104403
_montpellier_publication_code 22Zn2+
_montpellier_structure_analysis_code vdlee46
_montpellier_compound_description 'PDA-OH-Zn-Tf 2:1'

loop_
_symmetry_equiv_pos_as_xyz
x,y,z
-x,-y,-z
-x,y+1/2,-z+1/2
x,-y+1/2,z+1/2

loop_
_atom_site_label
_atom_site_type_symbol
_atom_site_fract_x
_atom_site_fract_y
_atom_site_fract_z
_atom_site_U_iso_or_equiv
_atom_site_occupancy
_atom_site_adp_type
_atom_site_refinement_flags_posn
_atom_site_refinement_flags_adp
_atom_site_refinement_flags_occupancy
_atom_site_disorder_assembly
_atom_site_disorder_group
_atom_site_attached_hydrogens
Zn1 Zn 0.22187(5) 0.45246(17) 0.42611(6) 0.0220 1.0000 Uani . . . . . .
N2 N 0.1714(3) 0.6495(10) 0.4488(4) 0.020(2) 1.0000 Uiso . . . . . .
C3 C 0.1256(4) 0.7445(13) 0.4085(4) 0.021(2) 1.0000 Uiso . . . . . .
C4 C 0.1287(4) 0.7976(14) 0.3552(5) 0.030(3) 1.0000 Uiso . . . . . .
C5 C 0.0867(4) 0.8988(13) 0.3148(5) 0.028(3) 1.0000 Uiso . . . . . .
C6 C 0.0411(4) 0.9413(15) 0.3297(5) 0.027(3) 1.0000 Uiso . . . . . .
O7 O 0.0018(3) 1.0429(10) 0.2884(3) 0.0358(18) 1.0000 Uiso . . . . . .
C8 C 0.0355(4) 0.8816(13) 0.3813(4) 0.021(2) 1.0000 Uiso . . . . . .
C9 C 0.0775(4) 0.7842(13) 0.4201(4) 0.025(3) 1.0000 Uiso . . . . . .
C10 C 0.1833(4) 0.6537(12) 0.5066(4) 0.021(2) 1.0000 Uiso . . . . . .
C11 C 0.2289(4) 0.5476(14) 0.5471(4) 0.021(2) 1.0000 Uiso . . . . . .
C12 C 0.2454(4) 0.5419(15) 0.6102(4) 0.025(2) 1.0000 Uiso . . . . . .
C13 C 0.2871(4) 0.4354(16) 0.6436(5) 0.035(3) 1.0000 Uiso . . . . . .
C14 C 0.3122(5) 0.3382(14) 0.6136(5) 0.032(3) 1.0000 Uiso . . . . . .
C15 C 0.2939(4) 0.3505(13) 0.5511(5) 0.023(3) 1.0000 Uiso . . . . . .
N16 N 0.2531(3) 0.4519(11) 0.5191(3) 0.0213(19) 1.0000 Uiso . . . . . .
C17 C 0.3148(4) 0.2478(13) 0.5128(5) 0.022(2) 1.0000 Uiso . . . . . .
N18 N 0.2868(3) 0.2478(10) 0.4552(4) 0.022(2) 1.0000 Uiso . . . . . .
C19 C 0.3052(4) 0.1536(13) 0.4170(4) 0.020(2) 1.0000 Uiso . . . . . .
C20 C 0.2629(4) 0.0871(13) 0.3645(5) 0.023(3) 1.0000 Uiso . . . . . .
C21 C 0.2775(4) -0.0121(13) 0.3274(5) 0.026(3) 1.0000 Uiso . . . . . .
C22 C 0.3350(4) -0.0394(14) 0.3402(4) 0.023(2) 1.0000 Uiso . . . . . .
C23 C 0.3766(4) 0.0286(13) 0.3901(4) 0.021(2) 1.0000 Uiso . . . . . .
C24 C 0.3626(4) 0.1254(13) 0.4288(5) 0.022(3) 1.0000 Uiso . . . . . .
O25 O 0.3466(3) -0.1391(9) 0.2997(3) 0.0316(19) 1.0000 Uiso . . . . . .
O26 O 0.4906(3) 0.8445(9) 0.5521(3) 0.036(2) 1.0000 Uiso . . . . . .
C27 C 0.4391(4) 0.7739(13) 0.5159(5) 0.025(3) 1.0000 Uiso . . . . . .
C28 C 0.4397(4) 0.6674(14) 0.4733(5) 0.029(3) 1.0000 Uiso . . . . . .
C29 C 0.3887(4) 0.5991(13) 0.4341(5) 0.024(3) 1.0000 Uiso . . . . . .
C30 C 0.3381(4) 0.6392(13) 0.4389(4) 0.019(2) 1.0000 Uiso . . . . . .
C31 C 0.3385(4) 0.7421(13) 0.4850(4) 0.024(3) 1.0000 Uiso . . . . . .
C32 C 0.3897(4) 0.8137(13) 0.5238(4) 0.022(2) 1.0000 Uiso . . . . . .
N33 N 0.2841(3) 0.5769(10) 0.3984(4) 0.022(2) 1.0000 Uiso . . . . . .
C34 C 0.2741(4) 0.5596(15) 0.3423(4) 0.024(2) 1.0000 Uiso . . . . . .
C35 C 0.2206(4) 0.4846(13) 0.3031(5) 0.025(3) 1.0000 Uiso . . . . . .
C36 C 0.2033(4) 0.4515(16) 0.2410(5) 0.029(3) 1.0000 Uiso . . . . . .
C37 C 0.1512(5) 0.3788(15) 0.2104(6) 0.040(3) 1.0000 Uiso . . . . . .
C38 C 0.1186(4) 0.3297(14) 0.2427(5) 0.028(3) 1.0000 Uiso . . . . . .
C39 C 0.1390(4) 0.3628(13) 0.3047(5) 0.022(3) 1.0000 Uiso . . . . . .
N40 N 0.1886(3) 0.4382(11) 0.3334(3) 0.023(2) 1.0000 Uiso . . . . . .
C41 C 0.1128(4) 0.3041(14) 0.3456(5) 0.025(3) 1.0000 Uiso . . . . . .
N42 N 0.1435(3) 0.3031(10) 0.4022(4) 0.021(2) 1.0000 Uiso . . . . . .
C43 C 0.1238(4) 0.2385(15) 0.4456(5) 0.032(3) 1.0000 Uiso . . . . . .
C44 C 0.1615(4) 0.1478(12) 0.4916(4) 0.020(2) 1.0000 Uiso . . . . . .
C45 C 0.1440(4) 0.0770(13) 0.5352(4) 0.021(2) 1.0000 Uiso . . . . . .
C46 C 0.0879(4) 0.0994(13) 0.5293(5) 0.025(3) 1.0000 Uiso . . . . . .
O47 O 0.0676(3) 0.0288(10) 0.5686(3) 0.0355(19) 1.0000 Uiso . . . . . .
C48 C 0.0519(4) 0.1951(14) 0.4847(5) 0.027(3) 1.0000 Uiso . . . . . .
C49 C 0.0680(4) 0.2648(13) 0.4418(5) 0.025(3) 1.0000 Uiso . . . . . .
S50 S 0.48327(11) 0.3028(4) 0.14592(13) 0.0281(7) 1.0000 Uiso . . . . . .
O51 O 0.4743(3) 0.3512(11) 0.0841(4) 0.052(2) 1.0000 Uiso . . . . . .
O52 O 0.5402(3) 0.3223(11) 0.1885(4) 0.047(2) 1.0000 Uiso . . . . . .
O53 O 0.4399(3) 0.3568(10) 0.1644(3) 0.040(2) 1.0000 Uiso . . . . . .
C54 C 0.4736(5) 0.0862(16) 0.1375(6) 0.043(3) 1.0000 Uiso . . . . . .
F55 F 0.5139(3) 0.0150(8) 0.1242(3) 0.0476(19) 1.0000 Uiso . . . . . .
F56 F 0.4238(3) 0.0480(12) 0.0960(4) 0.080(2) 1.0000 Uiso . . . . . .
F57 F 0.4763(3) 0.0237(11) 0.1909(4) 0.083(3) 1.0000 Uiso . . . . . .
S58 S 0.11486(11) 0.8087(4) 0.16252(12) 0.0278(7) 1.0000 Uiso . . . . . .
O59 O 0.1418(3) 0.7186(10) 0.1297(3) 0.038(2) 1.0000 Uiso . . . . . .
O60 O 0.0650(3) 0.7287(10) 0.1647(3) 0.036(2) 1.0000 Uiso . . . . . .
O61 O 0.1533(4) 0.8783(11) 0.2186(4) 0.052(2) 1.0000 Uiso . . . . . .
C62 C 0.0862(5) 0.9798(16) 0.1141(6) 0.045(3) 1.0000 Uiso . . . . . .
F63 F 0.0542(3) 1.0727(11) 0.1323(3) 0.073(2) 1.0000 Uiso . . . . . .
F64 F 0.1277(3) 1.0735(9) 0.1111(3) 0.059(2) 1.0000 Uiso . . . . . .
F65 F 0.0553(3) 0.9371(10) 0.0567(3) 0.058(2) 1.0000 Uiso . . . . . .
N66 N 0.2859(4) 0.5645(14) 0.0859(5) 0.051(3) 1.0000 Uiso . . . . . .
C67 C 0.3224(5) 0.6141(15) 0.1278(6) 0.041(3) 1.0000 Uiso . . . . . .
C68 C 0.3700(5) 0.6861(17) 0.1782(6) 0.049(3) 1.0000 Uiso . . . . . .
N69 N 0.3415(5) 0.3885(16) 0.2646(5) 0.070(4) 1.0000 Uiso . . . . . .
C70 C 0.3799(6) 0.3110(17) 0.2751(6) 0.047(3) 1.0000 Uiso . . . . . .
C71 C 0.4307(5) 0.2146(18) 0.2900(6) 0.052(4) 1.0000 Uiso . . . . . .
H72 H -0.0185 1.0993 0.3024 0.0430 1.0000 Uiso . . . . . .
H73 H 0.0889 0.9359 0.2749 0.0336 1.0000 Uiso . . . . . .
H74 H 0.1623 0.7598 0.3447 0.0348 1.0000 Uiso . . . . . .
H75 H 0.0727 0.7381 0.4574 0.0300 1.0000 Uiso . . . . . .
H76 H 0.0014 0.9119 0.3913 0.0240 1.0000 Uiso . . . . . .
H77 H 0.1616 0.7287 0.5230 0.0264 1.0000 Uiso . . . . . .
H78 H 0.2264 0.6191 0.6306 0.0300 1.0000 Uiso . . . . . .
H79 H 0.2989 0.4265 0.6894 0.0420 1.0000 Uiso . . . . . .
H80 H 0.3435 0.2612 0.6375 0.0384 1.0000 Uiso . . . . . .
H81 H 0.3501 0.1782 0.5325 0.0276 1.0000 Uiso . . . . . .
H82 H 0.3937 0.1766 0.4657 0.0264 1.0000 Uiso . . . . . .
H83 H 0.4185 0.0030 0.3991 0.0264 1.0000 Uiso . . . . . .
H84 H 0.3027 0.5998 0.3253 0.0300 1.0000 Uiso . . . . . .
H85 H 0.3810 -0.1508 0.3033 0.0384 1.0000 Uiso . . . . . .
H86 H 0.2464 -0.0641 0.2905 0.0312 1.0000 Uiso . . . . . .
H87 H 0.2211 0.1127 0.3543 0.0276 1.0000 Uiso . . . . . .
H88 H 0.0903 -0.0469 0.5871 0.0418 1.0000 Uiso . . . . . .
H89 H 0.0116 0.2149 0.4816 0.0324 1.0000 Uiso . . . . . .
H90 H 0.0415 0.3351 0.4088 0.0312 1.0000 Uiso . . . . . .
H91 H 0.2023 0.1316 0.4951 0.0240 1.0000 Uiso . . . . . .
H92 H 0.1719 0.0116 0.5701 0.0252 1.0000 Uiso . . . . . .
H93 H 0.0716 0.2652 0.3286 0.0312 1.0000 Uiso . . . . . .
H94 H 0.0808 0.2692 0.2217 0.0348 1.0000 Uiso . . . . . .
H95 H 0.1364 0.3595 0.1643 0.0480 1.0000 Uiso . . . . . .
H96 H 0.2295 0.4761 0.2195 0.0360 1.0000 Uiso . . . . . .
H97 H 0.3886 0.5203 0.4011 0.0300 1.0000 Uiso . . . . . .
H98 H 0.4770 0.6396 0.4689 0.0348 1.0000 Uiso . . . . . .
H99 H 0.4799 0.9500 0.5634 0.0432 1.0000 Uiso . . . . . .
H100 H 0.3915 0.8950 0.5574 0.0276 1.0000 Uiso . . . . . .
H101 H 0.3623 0.8040 0.1823 0.0735 1.0000 Uiso . . . . . .
H102 H 0.3757 0.6308 0.2179 0.0735 1.0000 Uiso . . . . . .
H103 H 0.4059 0.6763 0.1709 0.0735 1.0000 Uiso . . . . . .
H104 H 0.4628 0.2544 0.3285 0.0780 1.0000 Uiso . . . . . .
H105 H 0.4456 0.2221 0.2558 0.0780 1.0000 Uiso . . . . . .
H106 H 0.4237 0.0984 0.2954 0.0780 1.0000 Uiso . . . . . .
H107 H 0.3019 0.7663 0.4905 0.0300 1.0000 Uiso . . . . . .

loop_
_atom_site_aniso_label
_atom_site_aniso_U_11
_atom_site_aniso_U_22
_atom_site_aniso_U_33
_atom_site_aniso_U_23
_atom_site_aniso_U_13
_atom_site_aniso_U_12
Zn1 0.0154(5) 0.0252(7) 0.0262(6) 0.0003(8) 0.0089(4) -0.0009(7)

loop_
_atom_type_symbol
_atom_type_scat_dispersion_real
_atom_type_scat_dispersion_imag
_atom_type_scat_Cromer_Mann_a1
_atom_type_scat_Cromer_Mann_b1
_atom_type_scat_Cromer_Mann_a2
_atom_type_scat_Cromer_Mann_b2
_atom_type_scat_Cromer_Mann_a3
_atom_type_scat_Cromer_Mann_b3
_atom_type_scat_Cromer_Mann_a4
_atom_type_scat_Cromer_Mann_b4
_atom_type_scat_Cromer_Mann_c
_atom_type_scat_source
C 0.0033 0.0016 2.3100 20.8439 1.0200 10.2075 1.5886 0.5687 0.8650 51.6512 0.2156 'International Tables Vol C 4.2.6.8 and 6.1.1.4'
H 0.0000 0.0000 0.4930 10.5109 0.3229 26.1257 0.1402 3.1424 0.0408 57.7998 0.0030 'International Tables Vol C 4.2.6.8 and 6.1.1.4'
N 0.0061 0.0033 12.2126 0.0057 3.1322 9.8933 2.0125 28.9975 1.1663 0.5826 -11.5290 'International Tables Vol C 4.2.6.8 and 6.1.1.4'
O 0.0106 0.0060 3.0485 13.2771 2.2868 5.7011 1.5463 0.3239 0.8670 32.9089 0.2508 'International Tables Vol C 4.2.6.8 and 6.1.1.4'
F 0.0171 0.0103 3.5392 10.2825 2.6412 4.2944 1.5170 0.2615 1.0243 26.1476 0.2776 'International Tables Vol C 4.2.6.8 and 6.1.1.4'
S 0.1246 0.1234 6.9053 1.4679 5.2034 22.2151 1.4379 0.2536 1.5863 56.1720 0.8669 'International Tables Vol C 4.2.6.8 and 6.1.1.4'
Zn 0.2839 1.4301 14.0743 3.2655 7.0318 0.2333 5.1652 10.3163 2.4100 58.7097 1.3041 'International Tables Vol C 4.2.6.8 and 6.1.1.4'

loop_
_geom_angle_atom_site_label_1
_geom_angle_site_symmetry_1
_geom_angle_atom_site_label_2
_geom_angle_site_symmetry_2
_geom_angle_atom_site_label_3
_geom_angle_site_symmetry_3
_geom_angle
_geom_angle_publ_flag
N2 . Zn1 . N16 . 76.1(3) yes
N2 . Zn1 . N18 . 151.0(3) yes
N16 . Zn1 . N18 . 75.0(3) yes
N2 . Zn1 . N33 . 106.2(3) yes
N16 . Zn1 . N33 . 107.8(3) yes
N18 . Zn1 . N33 . 85.1(3) yes
N2 . Zn1 . N40 . 105.4(3) yes
N16 . Zn1 . N40 . 176.2(4) yes
N18 . Zn1 . N40 . 103.3(3) yes
N33 . Zn1 . N40 . 75.2(3) yes
N2 . Zn1 . N42 . 85.6(3) yes
N16 . Zn1 . N42 . 101.8(3) yes
N18 . Zn1 . N42 . 97.9(3) yes
N33 . Zn1 . N42 . 149.9(3) yes
N40 . Zn1 . N42 . 75.0(3) yes
Zn1 . N2 . C3 . 129.0(6) yes
Zn1 . N2 . C10 . 110.9(6) yes
C3 . N2 . C10 . 119.4(8) yes
N2 . C3 . C4 . 118.1(9) yes
N2 . C3 . C9 . 123.3(9) yes
C4 . C3 . C9 . 118.6(9) yes
C3 . C4 . C5 . 121.4(9) yes
C3 . C4 . H74 . 118.7 no
C5 . C4 . H74 . 119.9 no
C4 . C5 . C6 . 117.8(10) yes
C4 . C5 . H73 . 120.9 no
C6 . C5 . H73 . 121.3 no
C5 . C6 . O7 . 114.8(9) yes
C5 . C6 . C8 . 121.8(10) yes
O7 . C6 . C8 . 123.4(9) yes
C6 . O7 . H72 . 115.8 no
C6 . C8 . C9 . 118.8(9) yes
C6 . C8 . H76 . 121.1 no
C9 . C8 . H76 . 120.1 no
C3 . C9 . C8 . 121.4(10) yes
C3 . C9 . H75 . 120.1 no
C8 . C9 . H75 . 118.5 no
N2 . C10 . C11 . 118.5(9) yes
N2 . C10 . H77 . 119.9 no
C11 . C10 . H77 . 121.6 no
C10 . C11 . C12 . 123.6(9) yes
C10 . C11 . N16 . 115.3(8) yes
C12 . C11 . N16 . 121.0(10) yes
C11 . C12 . C13 . 119.0(10) yes
C11 . C12 . H78 . 119.2 no
C13 . C12 . H78 . 121.7 no
C12 . C13 . C14 . 118.9(10) yes
C12 . C13 . H79 . 120.4 no
C14 . C13 . H79 . 120.7 no
C13 . C14 . C15 . 119.0(10) yes
C13 . C14 . H80 . 119.9 no
C15 . C14 . H80 . 121.1 no
C14 . C15 . N16 . 121.8(10) yes
C14 . C15 . C17 . 124.6(10) yes
N16 . C15 . C17 . 113.5(9) yes
C11 . N16 . C15 . 120.2(9) yes
C11 . N16 . Zn1 . 118.8(7) yes
C15 . N16 . Zn1 . 120.8(7) yes
C15 . C17 . N18 . 118.4(9) yes
C15 . C17 . H81 . 120.5 no
N18 . C17 . H81 . 121.1 no
Zn1 . N18 . C17 . 111.1(7) yes
Zn1 . N18 . C19 . 127.0(6) yes
C17 . N18 . C19 . 120.5(9) yes
N18 . C19 . C20 . 117.2(8) yes
N18 . C19 . C24 . 123.3(9) yes
C20 . C19 . C24 . 119.5(9) yes
C19 . C20 . C21 . 120.3(9) yes
C19 . C20 . H87 . 119.9 no
C21 . C20 . H87 . 119.9 no
C20 . C21 . C22 . 119.3(9) yes
C20 . C21 . H86 . 119.7 no
C22 . C21 . H86 . 121.0 no
C21 . C22 . C23 . 120.9(10) yes
C21 . C22 . O25 . 115.9(9) yes
C23 . C22 . O25 . 123.1(9) yes
C22 . C23 . C24 . 120.5(9) yes
C22 . C23 . H83 . 119.0 no
C24 . C23 . H83 . 120.5 no
C19 . C24 . C23 . 119.5(9) yes
C19 . C24 . H82 . 120.3 no
C23 . C24 . H82 . 120.2 no
C22 . O25 . H85 . 119.2 no
C27 . O26 . H99 . 104.2 no
O26 . C27 . C28 . 117.0(9) yes
O26 . C27 . C32 . 120.5(9) yes
C28 . C27 . C32 . 122.5(10) yes
C27 . C28 . C29 . 119.2(10) yes
C27 . C28 . H98 . 120.7 no
C29 . C28 . H98 . 120.1 no
C28 . C29 . C30 . 120.3(10) yes
C28 . C29 . H97 . 119.8 no
C30 . C29 . H97 . 119.9 no
C29 . C30 . C31 . 119.8(9) yes
C29 . C30 . N33 . 122.7(9) yes
C31 . C30 . N33 . 117.5(8) yes
C30 . C31 . C32 . 119.8(9) yes
C30 . C31 . H107 . 120.3 no
C32 . C31 . H107 . 119.9 no
C31 . C32 . C27 . 118.2(9) yes
C31 . C32 . H100 . 122.2 no
C27 . C32 . H100 . 119.6 no
Zn1 . N33 . C30 . 125.7(6) yes
Zn1 . N33 . C34 . 113.2(7) yes
C30 . N33 . C34 . 119.6(8) yes
N33 . C34 . C35 . 118.3(9) yes
N33 . C34 . H84 . 120.2 no
C35 . C34 . H84 . 121.5 no
C34 . C35 . C36 . 126.1(9) yes
C34 . C35 . N40 . 113.1(9) yes
C36 . C35 . N40 . 120.7(9) yes
C35 . C36 . C37 . 118.9(10) yes
C35 . C36 . H96 . 120.1 no
C37 . C36 . H96 . 121.0 no
C36 . C37 . C38 . 119.7(11) yes
C36 . C37 . H95 . 120.4 no
C38 . C37 . H95 . 119.9 no
C37 . C38 . C39 . 118.2(10) yes
C37 . C38 . H94 . 121.4 no
C39 . C38 . H94 . 120.3 no
C38 . C39 . N40 . 121.5(9) yes
C38 . C39 . C41 . 124.3(9) yes
N40 . C39 . C41 . 113.8(9) yes
C35 . N40 . C39 . 120.9(8) yes
C35 . N40 . Zn1 . 119.0(6) yes
C39 . N40 . Zn1 . 119.4(7) yes
C39 . C41 . N42 . 117.3(9) yes
C39 . C41 . H93 . 120.6 no
N42 . C41 . H93 . 122.1 no
Zn1 . N42 . C41 . 112.7(7) yes
Zn1 . N42 . C43 . 124.3(6) yes
C41 . N42 . C43 . 122.0(9) yes
N42 . C43 . C44 . 116.9(9) yes
N42 . C43 . C49 . 122.3(10) yes
C44 . C43 . C49 . 120.8(10) yes
C43 . C44 . C45 . 119.6(9) yes
C43 . C44 . H91 . 120.8 no
C45 . C44 . H91 . 119.6 no
C44 . C45 . C46 . 118.7(9) yes
C44 . C45 . H92 . 120.2 no
C46 . C45 . H92 . 121.2 no
C45 . C46 . O47 . 121.6(9) yes
C45 . C46 . C48 . 120.6(10) yes
O47 . C46 . C48 . 117.8(9) yes
C46 . O47 . H88 . 107.9 no
C46 . C48 . C49 . 121.6(10) yes
C46 . C48 . H89 . 120.4 no
C49 . C48 . H89 . 118.0 no
C43 . C49 . C48 . 118.6(10) yes
C43 . C49 . H90 . 119.7 no
C48 . C49 . H90 . 121.7 no
O51 . S50 . O52 . 113.8(5) yes
O51 . S50 . O53 . 113.4(5) yes
O52 . S50 . O53 . 116.6(5) yes
O51 . S50 . C54 . 101.6(6) yes
O52 . S50 . C54 . 104.4(6) yes
O53 . S50 . C54 . 104.9(6) yes
S50 . C54 . F55 . 112.4(8) yes
S50 . C54 . F56 . 112.0(9) yes
F55 . C54 . F56 . 109.1(10) yes
S50 . C54 . F57 . 108.8(9) yes
F55 . C54 . F57 . 107.3(10) yes
F56 . C54 . F57 . 107.1(10) yes
O59 . S58 . O60 . 113.3(5) yes
O59 . S58 . O61 . 114.7(5) yes
O60 . S58 . O61 . 116.1(5) yes
O59 . S58 . C62 . 102.8(5) yes
O60 . S58 . C62 . 104.0(5) yes
O61 . S58 . C62 . 103.8(6) yes
S58 . C62 . F63 . 113.6(9) yes
S58 . C62 . F64 . 111.2(8) yes
F63 . C62 . F64 . 106.7(10) yes
S58 . C62 . F65 . 112.3(9) yes
F63 . C62 . F65 . 107.4(10) yes
F64 . C62 . F65 . 105.2(10) yes
N66 . C67 . C68 . 175.6(14) yes
C67 . C68 . H101 . 110.1 no
C67 . C68 . H102 . 110.7 no
H101 . C68 . H102 . 108.0 no
C67 . C68 . H103 . 110.4 no
H101 . C68 . H103 . 108.8 no
H102 . C68 . H103 . 108.8 no
N69 . C70 . C71 . 178.2(15) yes
C70 . C71 . H104 . 111.7 no
C70 . C71 . H105 . 110.4 no
H104 . C71 . H105 . 106.2 no
C70 . C71 . H106 . 112.0 no
H104 . C71 . H106 . 108.6 no
H105 . C71 . H106 . 107.6 no

loop_
_geom_bond_atom_site_label_1
_geom_bond_site_symmetry_1
_geom_bond_atom_site_label_2
_geom_bond_site_symmetry_2
_geom_bond_distance
_geom_bond_publ_flag
Zn1 . N2 . 2.271(8) yes
Zn1 . N16 . 2.039(8) yes
Zn1 . N18 . 2.279(8) yes
Zn1 . N33 . 2.202(8) yes
Zn1 . N40 . 2.035(8) yes
Zn1 . N42 . 2.227(8) yes
N2 . C3 . 1.423(12) yes
N2 . C10 . 1.289(12) yes
C3 . C4 . 1.375(13) yes
C3 . C9 . 1.399(13) yes
C4 . C5 . 1.401(15) yes
C4 . H74 . 1.033 no
C5 . C6 . 1.389(14) yes
C5 . H73 . 1.021 no
C6 . O7 . 1.381(13) yes
C6 . C8 . 1.384(14) yes
O7 . H72 . 0.858 no
C8 . C9 . 1.370(14) yes
C8 . H76 . 1.020 no
C9 . H75 . 1.019 no
C10 . C11 . 1.475(14) yes
C10 . H77 . 1.008 no
C11 . C12 . 1.393(12) yes
C11 . N16 . 1.334(12) yes
C12 . C13 . 1.371(15) yes
C12 . H78 . 1.032 no
C13 . C14 . 1.389(15) yes
C13 . H79 . 1.014 no
C14 . C15 . 1.376(14) yes
C14 . H80 . 1.006 no
C15 . N16 . 1.321(13) yes
C15 . C17 . 1.491(14) yes
C17 . N18 . 1.276(11) yes
C17 . H81 . 1.016 no
N18 . C19 . 1.412(12) yes
C19 . C20 . 1.403(13) yes
C19 . C24 . 1.399(13) yes
C20 . C21 . 1.362(14) yes
C20 . H87 . 1.019 no
C21 . C22 . 1.395(13) yes
C21 . H86 . 1.020 no
C22 . C23 . 1.367(13) yes
C22 . O25 . 1.386(12) yes
C23 . C24 . 1.371(14) yes
C23 . H83 . 1.026 no
C24 . H82 . 1.018 no
O25 . H85 . 0.854 no
O26 . C27 . 1.387(12) yes
O26 . H99 . 0.985 no
C27 . C28 . 1.349(14) yes
C27 . C32 . 1.386(13) yes
C28 . C29 . 1.391(14) yes
C28 . H98 . 1.024 no
C29 . C30 . 1.383(13) yes
C29 . H97 . 1.020 no
C30 . C31 . 1.386(14) yes
C30 . N33 . 1.431(12) yes
C31 . C32 . 1.402(14) yes
C31 . H107 . 1.012 no
C32 . H100 . 1.033 no
N33 . C34 . 1.267(11) yes
C34 . C35 . 1.458(14) yes
C34 . H84 . 1.019 no
C35 . C36 . 1.395(14) yes
C35 . N40 . 1.342(12) yes
C36 . C37 . 1.379(15) yes
C36 . H96 . 1.010 no
C37 . C38 . 1.398(15) yes
C37 . H95 . 1.024 no
C38 . C39 . 1.387(14) yes
C38 . H94 . 1.026 no
C39 . N40 . 1.333(12) yes
C39 . C41 . 1.465(14) yes
C41 . N42 . 1.265(12) yes
C41 . H93 . 1.020 no
N42 . C43 . 1.420(13) yes
C43 . C44 . 1.364(14) yes
C43 . C49 . 1.408(14) yes
C44 . C45 . 1.410(13) yes
C44 . H91 . 1.022 no
C45 . C46 . 1.395(13) yes
C45 . H92 . 1.013 no
C46 . O47 . 1.366(12) yes
C46 . C48 . 1.354(14) yes
O47 . H88 . 0.849 no
C48 . C49 . 1.369(14) yes
C48 . H89 . 1.016 no
C49 . H90 . 0.998 no
S50 . O51 . 1.456(9) yes
S50 . O52 . 1.417(8) yes
S50 . O53 . 1.416(8) yes
S50 . C54 . 1.811(13) yes
C54 . F55 . 1.327(13) yes
C54 . F56 . 1.305(13) yes
C54 . F57 . 1.349(14) yes
S58 . O59 . 1.436(8) yes
S58 . O60 . 1.453(7) yes
S58 . O61 . 1.431(9) yes
S58 . C62 . 1.791(13) yes
C62 . F63 . 1.313(13) yes
C62 . F64 . 1.338(13) yes
C62 . F65 . 1.331(13) yes
N66 . C67 . 1.141(14) yes
C67 . C68 . 1.459(17) yes
C68 . H101 . 1.009 no
C68 . H102 . 1.009 no
C68 . H103 . 1.000 no
N69 . C70 . 1.113(15) yes
C70 . C71 . 1.445(18) yes
C71 . H104 . 1.015 no
C71 . H105 . 1.027 no
C71 . H106 . 0.996 no

loop_
_geom_hbond_atom_site_label_D
_geom_hbond_site_symmetry_D
_geom_hbond_atom_site_label_H
_geom_hbond_site_symmetry_H
_geom_hbond_atom_site_label_A
_geom_hbond_site_symmetry_A
_geom_hbond_angle_DHA
_geom_hbond_distance_DH
_geom_hbond_distance_HA
_geom_hbond_distance_DA
_geom_hbond_publ_flag
O7 . H72 . O60 3_555 179.6 0.858 1.977 2.834 yes
O25 . H85 . O52 3_645 179.9 0.854 1.956 2.811 yes
O47 . H88 . O59 4_555 179.6 0.849 1.932 2.782 yes
O26 . H99 . O51 4_565 168.5 0.985 1.740 2.712 yes
